data_2017542
loop_
_publ_author_name
'Gotoh, Kazuma'
'Asaji, Tetsuo'
'Ishida, Hiroyuki'

_publ_section_title
;
 Two solid phases of pyrimidin-1-ium hydrogen chloranilate monohydrate
 determined at 225 and 120K
;
_journal_coeditor_code EG3036
_journal_issue 3
_journal_name_full 'Acta Crystallographica Section C'
_journal_page_first o114
_journal_page_last o118
_journal_paper_doi 10.1107/S010827011000363X
_journal_volume 66
_journal_year 2010
_chemical_formula_iupac 'C4 H5 N2 +, C6 H Cl2 O4 -, H2 O'
_chemical_formula_moiety 'C4 H5 N2 +, C6 H Cl2 O4 -, H2 O'
_chemical_formula_sum 'C10 H8 Cl2 N2 O5'
_chemical_formula_weight 307.09
_chemical_name_systematic
;
pyrimidin-1-ium hydrogen chloranilate monohydrate
;
_space_group_IT_number 14
_symmetry_cell_setting monoclinic
_symmetry_space_group_name_Hall '-P 2yn'
_symmetry_space_group_name_H-M 'P 1 21/n 1'
_atom_sites_solution_hydrogens geom
_atom_sites_solution_primary direct
_atom_sites_solution_secondary difmap
_cell_angle_alpha 90.0000
_cell_angle_beta 114.5289(13)
_cell_angle_gamma 90.0000
_cell_formula_units_Z 8
_cell_length_a 25.5952(9)
_cell_length_b 3.71581(13)
_cell_length_c 26.3761(9)
_cell_measurement_reflns_used 31208
_cell_measurement_temperature 120.0(10)
_cell_measurement_theta_max 30.1
_cell_measurement_theta_min 3.0
_cell_volume 2282.16(14)
_computing_cell_refinement 'PROCESS-AUTO (Rigaku/MSC, 2004)'
_computing_data_collection 'PROCESS-AUTO (Rigaku/MSC, 2004)'
_computing_data_reduction 'CrystalStructure (Rigaku/MSC, 2004)'
_computing_molecular_graphics 'ORTEP-3 (Farrugia, 1997) and WinGX (Farrugia, 1999)'
_computing_publication_material 'CrystalStructure (Rigaku/MSC, 2004) and PLATON (Spek, 2009)'
_computing_structure_refinement 'SHELXL97 (Sheldrick, 2008)'
_computing_structure_solution 'SHELXS97 (Sheldrick, 2008)'
_diffrn_ambient_temperature 120.0(10)
_diffrn_detector_area_resol_mean 10.00
_diffrn_measured_fraction_theta_full 0.997
_diffrn_measured_fraction_theta_max 0.997
_diffrn_measurement_device_type 'Rigaku RAXIS-RAPID II'
_diffrn_measurement_method \w
_diffrn_radiation_type 'Mo K\a'
_diffrn_radiation_wavelength 0.71075
_diffrn_reflns_av_R_equivalents 0.0206
_diffrn_reflns_av_sigmaI/netI 0.0144
_diffrn_reflns_limit_h_max 35
_diffrn_reflns_limit_h_min -35
_diffrn_reflns_limit_k_max 5
_diffrn_reflns_limit_k_min -4
_diffrn_reflns_limit_l_max 37
_diffrn_reflns_limit_l_min -36
_diffrn_reflns_number 36273
_diffrn_reflns_theta_full 29.98
_diffrn_reflns_theta_max 29.98
_exptl_absorpt_coefficient_mu 0.587
_exptl_absorpt_correction_T_max 0.954
_exptl_absorpt_correction_T_min 0.867
_exptl_absorpt_correction_type multi-scan
_exptl_absorpt_process_details
;
(<i>ABSCOR</i>; Higashi, 1995)
;
_exptl_crystal_colour dark
_exptl_crystal_density_diffrn 1.787
_exptl_crystal_density_method 'not measured'
_exptl_crystal_description needle
_exptl_crystal_F_000 1248.00
_exptl_crystal_size_max 0.36
_exptl_crystal_size_mid 0.13
_exptl_crystal_size_min 0.08
_refine_diff_density_max 0.755
_refine_diff_density_min -0.246
_refine_ls_extinction_method none
_refine_ls_goodness_of_fit_ref 1.065
_refine_ls_hydrogen_treatment mixed
_refine_ls_matrix_type full
_refine_ls_number_parameters 377
_refine_ls_number_reflns 6635
_refine_ls_number_restraints 6
_refine_ls_restrained_S_all 1.065
_refine_ls_R_factor_all 0.0346
_refine_ls_R_factor_gt 0.0290
_refine_ls_shift/su_max 0.001
_refine_ls_shift/su_mean 0.000
_refine_ls_structure_factor_coef Fsqd
_refine_ls_weighting_details 'calc w=1/[\s^2^(Fo^2^)+(0.0427P)^2^+1.1405P] where P=(Fo^2^+2Fc^2^)/3'
_refine_ls_weighting_scheme calc
_refine_ls_wR_factor_gt 0.0755
_refine_ls_wR_factor_ref 0.0779
_reflns_number_gt 5959
_reflns_number_total 6635
_reflns_threshold_expression I>2\s(I)
_cod_data_source_file eg3036.cif
_cod_data_source_block I_120
_cod_database_code 2017542
_cod_database_fobs_code 2017542

loop_
_symmetry_equiv_pos_site_id
_symmetry_equiv_pos_as_xyz
1 +X,+Y,+Z
2 1/2-X,1/2+Y,1/2-Z
3 -X,-Y,-Z
4 1/2+X,1/2-Y,1/2+Z

loop_
_atom_site_type_symbol
_atom_site_label
_atom_site_fract_x
_atom_site_fract_y
_atom_site_fract_z
_atom_site_U_iso_or_equiv
_atom_site_adp_type
_atom_site_calc_flag
_atom_site_refinement_flags
_atom_site_occupancy
_atom_site_disorder_assembly
_atom_site_disorder_group
Cl Cl1 0.202264(11) 0.14112(8) 0.264395(11) 0.01364(6) Uani d . 1 . .
Cl Cl2 0.068417(11) 0.72134(8) 0.403400(11) 0.01407(6) Uani d . 1 . .
Cl Cl3 0.290762(11) 1.90740(7) 0.726723(11) 0.01279(6) Uani d . 1 . .
Cl Cl4 0.416720(11) 1.34307(8) 0.579382(11) 0.01427(6) Uani d . 1 . .
O O1 0.24879(3) 0.5379(3) 0.37159(4) 0.01657(17) Uani d . 1 . .
O O2 0.07692(3) 0.0641(2) 0.23708(3) 0.01477(16) Uani d . 1 . .
O O3 0.02279(3) 0.3068(2) 0.29558(3) 0.01390(16) Uani d . 1 . .
O O4 0.19398(3) 0.8074(2) 0.42982(3) 0.01609(17) Uani d . 1 . .
O O5 0.30813(4) 0.8681(3) 0.48060(4) 0.01854(18) Uani d D 1 . .
H H5C 0.3310(13) 0.903(10) 0.4651(14) 0.028 Uiso d PD 0.50 . .
O O6 0.23983(3) 1.5234(2) 0.61791(3) 0.01567(16) Uani d . 1 . .
O O7 0.41457(3) 1.9635(3) 0.75124(3) 0.01553(17) Uani d . 1 . .
O O8 0.46673(3) 1.7159(2) 0.69041(3) 0.01522(16) Uani d . 1 . .
O O9 0.29174(3) 1.2481(2) 0.55753(3) 0.01599(17) Uani d . 1 . .
O O10 0.17606(4) 1.1463(3) 0.51139(4) 0.01762(17) Uani d D 1 . .
N N1 0.37554(4) 0.9295(3) 0.43348(4) 0.0172(2) Uani d D 1 . .
H H1 0.3545(13) 0.922(10) 0.4518(13) 0.026 Uiso d PD 0.50 . .
N N2 0.46853(4) 0.8389(3) 0.43714(4) 0.0186(2) Uani d . 1 . .
N N3 0.12019(4) 0.9335(3) 0.56542(4) 0.01585(19) Uani d . 1 . .
N N4 0.03442(4) 0.6949(3) 0.56536(4) 0.0193(2) Uani d . 1 . .
C C1 0.19707(4) 0.4853(3) 0.35336(4) 0.01146(19) Uani d . 1 . .
C C2 0.16481(4) 0.2947(3) 0.30146(4) 0.01114(19) Uani d . 1 . .
C C3 0.10771(4) 0.2400(3) 0.28370(4) 0.01126(19) Uani d . 1 . .
C C4 0.07508(4) 0.3757(3) 0.31628(4) 0.01077(19) Uani d . 1 . .
C C5 0.10571(4) 0.5650(3) 0.36630(4) 0.01125(19) Uani d . 1 . .
C C6 0.16453(4) 0.6315(3) 0.38667(4) 0.01159(19) Uani d . 1 . .
C C7 0.43019(5) 0.8191(3) 0.45889(5) 0.0174(2) Uani d . 1 . .
H H7 0.4424 0.7193 0.4952 0.021 Uiso calc R 1 . .
C C8 0.45016(5) 0.9835(4) 0.38589(5) 0.0178(2) Uani d . 1 . .
H H8 0.4766 1.0060 0.3692 0.021 Uiso calc R 1 . .
C C9 0.39425(5) 1.1007(3) 0.35647(5) 0.0172(2) Uani d . 1 . .
H H9 0.3820 1.2001 0.3202 0.021 Uiso calc R 1 . .
C C10 0.35698(5) 1.0676(3) 0.38184(5) 0.0178(2) Uani d . 1 . .
H H10 0.3182 1.1425 0.3628 0.021 Uiso calc R 1 . .
C C11 0.29168(4) 1.5692(3) 0.63524(4) 0.01137(19) Uani d . 1 . .
C C12 0.32554(4) 1.7519(3) 0.68722(4) 0.01103(19) Uani d . 1 . .
C C13 0.38277(5) 1.7978(3) 0.70412(4) 0.01166(19) Uani d . 1 . .
C C14 0.41399(4) 1.6631(3) 0.66998(4) 0.01129(19) Uani d . 1 . .
C C15 0.38126(4) 1.4899(3) 0.61885(4) 0.01149(19) Uani d . 1 . .
C C16 0.32257(4) 1.4235(3) 0.60029(4) 0.01160(19) Uani d . 1 . .
C C17 0.06823(5) 0.7809(4) 0.54027(5) 0.0190(2) Uani d . 1 . .
H H17 0.0546 0.7304 0.5016 0.023 Uiso calc R 1 . .
C C18 0.05503(5) 0.7673(3) 0.62017(5) 0.0156(2) Uani d . 1 . .
H H18 0.0319 0.7120 0.6395 0.019 Uiso calc R 1 . .
C C19 0.10863(5) 0.9194(3) 0.64959(5) 0.0157(2) Uani d . 1 . .
H H19 0.1226 0.9651 0.6884 0.019 Uiso calc R 1 . .
C C20 0.14100(5) 1.0021(3) 0.62028(5) 0.0157(2) Uani d . 1 . .
H H20 0.1779 1.1074 0.6389 0.019 Uiso calc R 1 . .
H H2A 0.0446(9) 0.052(6) 0.2323(8) 0.040(6) Uiso d . 1 . .
H H3 0.1442(12) 1.008(9) 0.5409(12) 0.092(9) Uiso d . 1 . .
H H5A 0.2735(7) 0.830(6) 0.4595(8) 0.049(6) Uiso d D 1 . .
H H5B 0.3097(8) 1.002(5) 0.5067(7) 0.038(5) Uiso d D 1 . .
H H7A 0.4477(9) 1.970(6) 0.7566(9) 0.044(6) Uiso d . 1 . .
H H10A 0.2098(6) 1.195(5) 0.5307(7) 0.031(5) Uiso d D 1 . .
H H10B 0.1760(8) 1.030(5) 0.4840(7) 0.035(5) Uiso d D 1 . .

loop_
_atom_site_aniso_label
_atom_site_aniso_U_11
_atom_site_aniso_U_22
_atom_site_aniso_U_33
_atom_site_aniso_U_12
_atom_site_aniso_U_13
_atom_site_aniso_U_23
Cl1 0.01185(11) 0.01646(13) 0.01531(12) -0.00063(9) 0.00832(9) -0.00258(10)
Cl2 0.01209(11) 0.01782(13) 0.01509(12) -0.00040(9) 0.00842(9) -0.00245(10)
Cl3 0.01117(11) 0.01577(12) 0.01345(11) 0.00012(9) 0.00711(9) -0.00116(9)
Cl4 0.01298(12) 0.01737(13) 0.01519(12) 0.00112(9) 0.00857(9) -0.00108(10)
O1 0.0097(3) 0.0221(4) 0.0182(4) -0.0020(3) 0.0060(3) -0.0043(3)
O2 0.0094(3) 0.0212(4) 0.0135(4) -0.0026(3) 0.0044(3) -0.0044(3)
O3 0.0082(3) 0.0179(4) 0.0148(4) 0.0001(3) 0.0039(3) 0.0002(3)
O4 0.0119(3) 0.0216(4) 0.0150(4) -0.0033(3) 0.0058(3) -0.0062(3)
O5 0.0134(4) 0.0274(5) 0.0150(4) -0.0041(3) 0.0061(3) -0.0064(4)
O6 0.0094(3) 0.0205(4) 0.0170(4) -0.0024(3) 0.0053(3) -0.0028(3)
O7 0.0087(3) 0.0237(4) 0.0137(4) -0.0034(3) 0.0042(3) -0.0054(3)
O8 0.0082(3) 0.0205(4) 0.0162(4) -0.0001(3) 0.0044(3) 0.0003(3)
O9 0.0124(4) 0.0209(4) 0.0149(4) -0.0030(3) 0.0058(3) -0.0057(3)
O10 0.0147(4) 0.0250(5) 0.0136(4) -0.0062(3) 0.0063(3) -0.0051(3)
N1 0.0142(4) 0.0210(5) 0.0186(5) -0.0022(4) 0.0089(4) -0.0042(4)
N2 0.0130(4) 0.0259(5) 0.0164(4) 0.0012(4) 0.0055(4) 0.0004(4)
N3 0.0131(4) 0.0188(5) 0.0170(4) 0.0003(4) 0.0076(4) 0.0006(4)
N4 0.0139(4) 0.0275(6) 0.0161(4) -0.0054(4) 0.0058(4) -0.0021(4)
C1 0.0103(4) 0.0121(5) 0.0127(4) -0.0003(4) 0.0056(4) 0.0002(4)
C2 0.0099(4) 0.0133(5) 0.0120(4) 0.0002(4) 0.0063(4) -0.0004(4)
C3 0.0105(4) 0.0121(5) 0.0112(4) 0.0003(4) 0.0045(4) 0.0001(4)
C4 0.0096(4) 0.0110(5) 0.0120(4) 0.0012(4) 0.0048(4) 0.0025(4)
C5 0.0098(4) 0.0128(5) 0.0129(4) 0.0003(4) 0.0066(4) -0.0011(4)
C6 0.0104(4) 0.0126(5) 0.0124(4) 0.0000(4) 0.0054(4) 0.0000(4)
C7 0.0162(5) 0.0208(6) 0.0143(5) -0.0021(4) 0.0054(4) -0.0010(4)
C8 0.0150(5) 0.0231(6) 0.0169(5) -0.0004(4) 0.0081(4) -0.0002(5)
C9 0.0168(5) 0.0175(5) 0.0166(5) 0.0007(4) 0.0063(4) 0.0017(4)
C10 0.0129(5) 0.0187(5) 0.0208(5) 0.0019(4) 0.0060(4) -0.0011(5)
C11 0.0104(4) 0.0113(5) 0.0124(4) -0.0003(4) 0.0048(4) 0.0007(4)
C12 0.0103(4) 0.0127(5) 0.0116(4) -0.0001(4) 0.0060(4) -0.0005(4)
C13 0.0108(4) 0.0130(5) 0.0113(4) -0.0003(4) 0.0047(4) 0.0006(4)
C14 0.0100(4) 0.0119(5) 0.0126(4) 0.0007(4) 0.0054(4) 0.0019(4)
C15 0.0101(4) 0.0133(5) 0.0132(4) 0.0004(4) 0.0070(4) -0.0005(4)
C16 0.0112(4) 0.0118(5) 0.0123(4) -0.0003(4) 0.0054(4) 0.0004(4)
C17 0.0159(5) 0.0268(6) 0.0137(5) -0.0032(5) 0.0054(4) -0.0018(5)
C18 0.0141(5) 0.0180(5) 0.0161(5) -0.0016(4) 0.0078(4) 0.0004(4)
C19 0.0152(5) 0.0171(5) 0.0138(5) -0.0009(4) 0.0049(4) -0.0017(4)
C20 0.0119(5) 0.0164(5) 0.0177(5) -0.0007(4) 0.0050(4) -0.0013(4)

loop_
_atom_type_symbol
_atom_type_description
_atom_type_scat_dispersion_real
_atom_type_scat_dispersion_imag
_atom_type_scat_source
C C 0.0033 0.0016 'International Tables Vol C Tables 4.2.6.8 and 6.1.1.4'
H H 0.0000 0.0000 'International Tables Vol C Tables 4.2.6.8 and 6.1.1.4'
O O 0.0106 0.0060 'International Tables Vol C Tables 4.2.6.8 and 6.1.1.4'
N N 0.0061 0.0033 'International Tables Vol C Tables 4.2.6.8 and 6.1.1.4'
Cl Cl 0.1484 0.1585 'International Tables Vol C Tables 4.2.6.8 and 6.1.1.4'

loop_
_geom_angle_atom_site_label_1
_geom_angle_atom_site_label_2
_geom_angle_atom_site_label_3
_geom_angle_site_symmetry_1
_geom_angle_site_symmetry_3
_geom_angle
_geom_angle_publ_flag
C3 O2 H2A . . 111.0(15) ?
H5C O5 H5A . . 117(3) ?
H5C O5 H5B . . 120(3) ?
H5A O5 H5B . . 108.6(19) ?
C13 O7 H7A . . 112.0(15) ?
H3 O10 H10A . . 115.6(17) ?
H3 O10 H10B . . 118.9(18) ?
H10A O10 H10B . . 105.8(17) ?
C7 N1 C10 . . 118.69(10) ?
C7 N1 H1 . . 118(2) ?
C10 N1 H1 . . 123(2) ?
C7 N2 C8 . . 116.33(10) ?
C17 N3 C20 . . 118.79(10) ?
C17 N3 H3 . . 119.9(15) ?
C20 N3 H3 . . 121.3(16) ?
C17 N4 C18 . . 116.22(10) ?
O1 C1 C2 . . 123.16(10) ?
O1 C1 C6 . . 118.26(10) ?
C2 C1 C6 . . 118.58(9) ?
C3 C2 C1 . . 120.57(10) ?
C3 C2 Cl1 . . 121.92(9) ?
C1 C2 Cl1 . . 117.51(8) ?
O2 C3 C2 . . 122.44(10) ?
O2 C3 C4 . . 115.85(9) ?
C2 C3 C4 . . 121.70(10) ?
O3 C4 C5 . . 126.26(10) ?
O3 C4 C3 . . 115.42(9) ?
C5 C4 C3 . . 118.31(9) ?
C6 C5 C4 . . 122.70(10) ?
C6 C5 Cl2 . . 118.97(8) ?
C4 C5 Cl2 . . 118.33(8) ?
O4 C6 C5 . . 125.94(10) ?
O4 C6 C1 . . 115.94(9) ?
C5 C6 C1 . . 118.11(9) ?
N2 C7 N1 . . 124.87(11) ?
N2 C7 H7 . . 117.6 ?
N1 C7 H7 . . 117.6 ?
N2 C8 C9 . . 122.51(11) ?
N2 C8 H8 . . 118.7 ?
C9 C8 H8 . . 118.7 ?
C10 C9 C8 . . 117.52(11) ?
C10 C9 H9 . . 121.2 ?
C8 C9 H9 . . 121.2 ?
N1 C10 C9 . . 120.06(11) ?
N1 C10 H10 . . 120.0 ?
C9 C10 H10 . . 120.0 ?
O6 C11 C12 . . 123.24(10) ?
O6 C11 C16 . . 118.33(10) ?
C12 C11 C16 . . 118.44(9) ?
C13 C12 C11 . . 120.69(10) ?
C13 C12 Cl3 . . 121.19(8) ?
C11 C12 Cl3 . . 118.12(8) ?
O7 C13 C12 . . 121.87(10) ?
O7 C13 C14 . . 116.23(9) ?
C12 C13 C14 . . 121.90(10) ?
O8 C14 C15 . . 126.30(10) ?
O8 C14 C13 . . 115.82(10) ?
C15 C14 C13 . . 117.87(9) ?
C16 C15 C14 . . 122.73(10) ?
C16 C15 Cl4 . . 119.39(8) ?
C14 C15 Cl4 . . 117.84(8) ?
O9 C16 C15 . . 126.15(10) ?
O9 C16 C11 . . 115.59(9) ?
C15 C16 C11 . . 118.25(9) ?
N4 C17 N3 . . 124.95(11) ?
N4 C17 H17 . . 117.5 ?
N3 C17 H17 . . 117.5 ?
N4 C18 C19 . . 122.61(11) ?
N4 C18 H18 . . 118.7 ?
C19 C18 H18 . . 118.7 ?
C20 C19 C18 . . 117.50(11) ?
C20 C19 H19 . . 121.3 ?
C18 C19 H19 . . 121.3 ?
N3 C20 C19 . . 119.93(10) ?
N3 C20 H20 . . 120.0 ?
C19 C20 H20 . . 120.0 ?

loop_
_geom_bond_atom_site_label_1
_geom_bond_atom_site_label_2
_geom_bond_site_symmetry_2
_geom_bond_distance
_geom_bond_publ_flag
Cl1 C2 . 1.7259(11) ?
Cl2 C5 . 1.7266(11) ?
Cl3 C12 . 1.7268(11) ?
Cl4 C15 . 1.7291(11) ?
O1 C1 . 1.2218(13) ?
O2 C3 . 1.3250(13) ?
O2 H2A . 0.79(2) ?
O3 C4 . 1.2444(13) ?
O4 C6 . 1.2563(13) ?
O5 H5A . 0.841(15) ?
O5 H5B . 0.837(15) ?
O5 H5C . 0.851(18) ?
O6 C11 . 1.2228(13) ?
O7 C13 . 1.3216(13) ?
O7 H7A . 0.80(2) ?
O8 C14 . 1.2437(13) ?
O9 C16 . 1.2572(13) ?
O10 H10A . 0.821(14) ?
O10 H10B . 0.842(14) ?
N1 C7 . 1.3402(15) ?
N1 C10 . 1.3442(16) ?
N1 H1 . 0.860(18) ?
N2 C7 . 1.3285(15) ?
N2 C8 . 1.3450(16) ?
N3 C17 . 1.3410(15) ?
N3 C20 . 1.3427(15) ?
N3 H3 . 1.10(3) ?
N4 C17 . 1.3282(16) ?
N4 C18 . 1.3445(15) ?
C1 C2 . 1.4558(15) ?
C1 C6 . 1.5390(15) ?
C2 C3 . 1.3522(14) ?
C3 C4 . 1.5118(15) ?
C4 C5 . 1.4112(15) ?
C5 C6 . 1.3946(14) ?
C7 H7 . 0.9500 ?
C8 C9 . 1.3849(16) ?
C8 H8 . 0.9500 ?
C9 C10 . 1.3795(17) ?
C9 H9 . 0.9500 ?
C10 H10 . 0.9500 ?
C11 C12 . 1.4511(15) ?
C11 C16 . 1.5405(15) ?
C12 C13 . 1.3533(14) ?
C13 C14 . 1.5154(15) ?
C14 C15 . 1.4131(15) ?
C15 C16 . 1.3951(14) ?
C17 H17 . 0.9500 ?
C18 C19 . 1.3856(16) ?
C18 H18 . 0.9500 ?
C19 C20 . 1.3821(16) ?
C19 H19 . 0.9500 ?
C20 H20 . 0.9500 ?

loop_
_geom_hbond_atom_site_label_D
_geom_hbond_atom_site_label_H
_geom_hbond_atom_site_label_A
_geom_hbond_site_symmetry_A
_geom_hbond_distance_DH
_geom_hbond_distance_HA
_geom_hbond_distance_DA
_geom_hbond_angle_DHA
N1 H1 O5 . 0.86(3) 1.67(4) 2.5207(15) 172(4)
O2 H2A O3 . 0.79(2) 2.18(2) 2.6246(11) 116.1(18)
O2 H2A O8 4_464 0.79(2) 2.09(2) 2.7694(11) 146(2)
N3 H3 O10 . 1.10(3) 1.44(3) 2.5285(15) 173(3)
O5 H5A O1 . 0.84(2) 2.40(2) 2.9075(14) 120.0(17)
O5 H5A O4 . 0.84(2) 1.86(2) 2.6706(14) 163.4(19)
O5 H5B O9 . 0.837(18) 1.832(19) 2.6446(13) 163(2)
O5 H5C N1 . 0.85(4) 1.67(4) 2.5207(15) 175(4)
O7 H7A O8 . 0.80(3) 2.21(2) 2.6423(12) 114.4(19)
O7 H7A O3 4_575 0.80(3) 1.95(2) 2.6606(12) 148(2)
O10 H10A O6 . 0.820(17) 2.430(17) 2.9519(12) 122.4(14)
O10 H10A O9 . 0.820(17) 1.925(17) 2.7201(14) 163.0(17)
O10 H10B O4 . 0.841(18) 1.867(19) 2.6916(13) 166(2)
C9 H9 O2 2_565 0.95 2.56 3.3331(15) 139
C10 H10 O1 1_565 0.95 2.39 3.1896(16) 142
C17 H17 Cl2 . 0.95 2.76 3.6189(13) 151
C20 H20 O6 . 0.95 2.44 3.2072(15) 138

loop_
_geom_torsion_atom_site_label_1
_geom_torsion_atom_site_label_2
_geom_torsion_atom_site_label_3
_geom_torsion_atom_site_label_4
_geom_torsion_site_symmetry_1
_geom_torsion_site_symmetry_2
_geom_torsion_site_symmetry_3
_geom_torsion_site_symmetry_4
_geom_torsion
_geom_torsion_publ_flag
O1 C1 C2 C3 . . . . 179.07(11) ?
C6 C1 C2 C3 . . . . -1.58(16) ?
O1 C1 C2 Cl1 . . . . -0.51(16) ?
C6 C1 C2 Cl1 . . . . 178.83(8) ?
C1 C2 C3 O2 . . . . -179.19(10) ?
Cl1 C2 C3 O2 . . . . 0.38(16) ?
C1 C2 C3 C4 . . . . 0.56(17) ?
Cl1 C2 C3 C4 . . . . -179.87(8) ?
O2 C3 C4 O3 . . . . 0.00(15) ?
C2 C3 C4 O3 . . . . -179.76(11) ?
O2 C3 C4 C5 . . . . -179.99(10) ?
C2 C3 C4 C5 . . . . 0.24(16) ?
O3 C4 C5 C6 . . . . -179.91(11) ?
C3 C4 C5 C6 . . . . 0.08(16) ?
O3 C4 C5 Cl2 . . . . -0.21(16) ?
C3 C4 C5 Cl2 . . . . 179.79(8) ?
C4 C5 C6 O4 . . . . 177.61(11) ?
Cl2 C5 C6 O4 . . . . -2.09(17) ?
C4 C5 C6 C1 . . . . -1.10(16) ?
Cl2 C5 C6 C1 . . . . 179.19(8) ?
O1 C1 C6 O4 . . . . 2.38(16) ?
C2 C1 C6 O4 . . . . -177.00(10) ?
O1 C1 C6 C5 . . . . -178.77(11) ?
C2 C1 C6 C5 . . . . 1.85(15) ?
C8 N2 C7 N1 . . . . 0.42(19) ?
C10 N1 C7 N2 . . . . 0.8(2) ?
C7 N2 C8 C9 . . . . -1.10(19) ?
N2 C8 C9 C10 . . . . 0.6(2) ?
C7 N1 C10 C9 . . . . -1.37(19) ?
C8 C9 C10 N1 . . . . 0.72(19) ?
O6 C11 C12 C13 . . . . -179.42(11) ?
C16 C11 C12 C13 . . . . 0.98(16) ?
O6 C11 C12 Cl3 . . . . 0.72(16) ?
C16 C11 C12 Cl3 . . . . -178.88(8) ?
C11 C12 C13 O7 . . . . 179.93(10) ?
Cl3 C12 C13 O7 . . . . -0.22(16) ?
C11 C12 C13 C14 . . . . 0.14(17) ?
Cl3 C12 C13 C14 . . . . 180.00(8) ?
O7 C13 C14 O8 . . . . 1.43(15) ?
C12 C13 C14 O8 . . . . -178.78(11) ?
O7 C13 C14 C15 . . . . -178.93(10) ?
C12 C13 C14 C15 . . . . 0.86(16) ?
O8 C14 C15 C16 . . . . 176.34(11) ?
C13 C14 C15 C16 . . . . -3.26(16) ?
O8 C14 C15 Cl4 . . . . -1.46(16) ?
C13 C14 C15 Cl4 . . . . 178.94(8) ?
C14 C15 C16 O9 . . . . -174.36(11) ?
Cl4 C15 C16 O9 . . . . 3.41(17) ?
C14 C15 C16 C11 . . . . 4.37(16) ?
Cl4 C15 C16 C11 . . . . -177.86(8) ?
O6 C11 C16 O9 . . . . -3.94(16) ?
C12 C11 C16 O9 . . . . 175.69(10) ?
O6 C11 C16 C15 . . . . 177.20(11) ?
C12 C11 C16 C15 . . . . -3.18(15) ?
C18 N4 C17 N3 . . . . -0.4(2) ?
C20 N3 C17 N4 . . . . 1.1(2) ?
C17 N4 C18 C19 . . . . -0.65(19) ?
N4 C18 C19 C20 . . . . 0.94(19) ?
C17 N3 C20 C19 . . . . -0.78(18) ?
C18 C19 C20 N3 . . . . -0.19(18) ?
